data_8000518
loop_
_publ_author_name
'Okayasu, Yoshinori'
'Yuasa, Junpei'

_publ_section_title
;
 Structure Determination of Europium Complexes in Solution Using
 Crystal-Field Splitting of the Narrow <i>f</i>-<i>f</i> Emission Lines.
;
_journal_name_full 'The journal of physical chemistry letters'
_journal_page_first 6867
_journal_page_last 6874
_journal_paper_doi 10.1021/acs.jpclett.1c01885
_journal_year 2021
_chemical_absolute_configuration rm
_chemical_formula_sum 'C56 H34 Cl3 Eu F9 N3 O8'
_chemical_formula_weight 1306.17
_space_group_crystal_system triclinic
_space_group_IT_number 1
_space_group_name_Hall 'P 1'
_space_group_name_H-M_alt 'P 1'
_atom_sites_solution_hydrogens geom
_audit_creation_method SHELXL-2016/6
_cell_angle_alpha 93.0010(10)
_cell_angle_beta 97.8510(10)
_cell_angle_gamma 92.8650(10)
_cell_formula_units_Z 1
_cell_length_a 10.3011(7)
_cell_length_b 11.0339(7)
_cell_length_c 12.1085(8)
_cell_measurement_reflns_used 643
_cell_measurement_temperature 173(2)
_cell_measurement_theta_max 24.4320
_cell_measurement_theta_min 2.4312
_cell_volume 1359.23(16)
_computing_structure_refinement 'SHELXL-2016/6 (Sheldrick, 2016)'
_computing_structure_solution 'SHELXT 2014/5 (Sheldrick, 2014)'
_diffrn_ambient_temperature 173(2)
_diffrn_measured_fraction_theta_full 0.976
_diffrn_measured_fraction_theta_max 0.976
_diffrn_measurement_device_type 'Bruker APEX-II CCD'
_diffrn_measurement_method '\f and \w scans'
_diffrn_radiation_type MoK\a
_diffrn_radiation_wavelength 0.71073
_diffrn_reflns_av_R_equivalents 0.0160
_diffrn_reflns_av_unetI/netI 0.0587
_diffrn_reflns_Laue_measured_fraction_full 0.976
_diffrn_reflns_Laue_measured_fraction_max 0.976
_diffrn_reflns_limit_h_max 12
_diffrn_reflns_limit_h_min -12
_diffrn_reflns_limit_k_max 13
_diffrn_reflns_limit_k_min -8
_diffrn_reflns_limit_l_max 14
_diffrn_reflns_limit_l_min -13
_diffrn_reflns_number 6410
_diffrn_reflns_point_group_measured_fraction_full 0.562
_diffrn_reflns_point_group_measured_fraction_max 0.562
_diffrn_reflns_theta_full 25.027
_diffrn_reflns_theta_max 25.027
_diffrn_reflns_theta_min 1.851
_exptl_absorpt_coefficient_mu 1.389
_exptl_crystal_colour colorless
_exptl_crystal_density_diffrn 1.596
_exptl_crystal_description plate
_exptl_crystal_F_000 650
_exptl_crystal_size_max 0.15
_exptl_crystal_size_mid 0.14
_exptl_crystal_size_min 0.1
_refine_diff_density_max 0.548
_refine_diff_density_min -0.431
_refine_diff_density_rms 0.060
_refine_ls_abs_structure_details
;
 Classical Flack method preferred over Parsons because s.u. lower.
;
_refine_ls_abs_structure_Flack -0.002(7)
_refine_ls_extinction_method none
_refine_ls_goodness_of_fit_ref 0.804
_refine_ls_hydrogen_treatment constr
_refine_ls_matrix_type full
_refine_ls_number_parameters 722
_refine_ls_number_reflns 5407
_refine_ls_number_restraints 3
_refine_ls_restrained_S_all 0.804
_refine_ls_R_factor_all 0.0230
_refine_ls_R_factor_gt 0.0229
_refine_ls_shift/su_max 0.000
_refine_ls_shift/su_mean 0.000
_refine_ls_structure_factor_coef Fsqd
_refine_ls_weighting_details 'w=1/[\s^2^(Fo^2^)+(0.0231P)^2^] where P=(Fo^2^+2Fc^2^)/3'
_refine_ls_weighting_scheme calc
_refine_ls_wR_factor_gt 0.0513
_refine_ls_wR_factor_ref 0.0514
_reflns_Friedel_coverage 0.153
_reflns_Friedel_fraction_full 0.149
_reflns_Friedel_fraction_max 0.149
_reflns_number_gt 5391
_reflns_number_total 5407
_reflns_threshold_expression 'I > 2\s(I)'
_cod_data_source_file jz1c01885_si_005.cif
_cod_data_source_block 200630PhEuCl_0m_b
_cod_database_code 8000518
_shelx_shelxl_version_number 2016/6
_shelx_space_group_comment
;
The symmetry employed for this shelxl refinement is uniquely defined
by the following loop, which should always be used as a source of
symmetry information in preference to the above space-group names.
They are only intended as comments.
;

loop_
_space_group_symop_operation_xyz
'x, y, z'

loop_
_atom_site_label
_atom_site_type_symbol
_atom_site_fract_x
_atom_site_fract_y
_atom_site_fract_z
_atom_site_U_iso_or_equiv
_atom_site_adp_type
_atom_site_occupancy
_atom_site_site_symmetry_order
_atom_site_calc_flag
_atom_site_refinement_flags_posn
_atom_site_refinement_flags_adp
_atom_site_refinement_flags_occupancy
_atom_site_disorder_assembly
_atom_site_disorder_group
Eu01 Eu 0.51785(2) 0.52393(2) 0.00812(2) 0.02084(7) Uani 1 1 d . . . . .
Cl2 Cl 0.92088(17) -0.15891(14) -0.14628(17) 0.0565(4) Uani 1 1 d . . . . .
Cl1 Cl -0.11654(18) 0.04285(15) -0.38997(15) 0.0639(5) Uani 1 1 d . . . . .
Cl3 Cl 1.02424(15) 1.16179(14) 0.34795(13) 0.0502(4) Uani 1 1 d . . . . .
O8 O 0.6227(3) 0.7161(3) 0.0857(3) 0.0263(8) Uani 1 1 d . . . . .
F4 F 0.2578(4) 0.2891(3) 0.2458(3) 0.0612(10) Uani 1 1 d . . . . .
F1 F 0.2797(3) 0.8795(3) -0.1301(3) 0.0482(9) Uani 1 1 d . . . . .
O7 O 0.3597(3) 0.6253(3) 0.0975(3) 0.0314(8) Uani 1 1 d . . . . .
O2 O 0.7690(4) 0.4065(3) 0.3325(3) 0.0359(9) Uani 1 1 d . . . . .
F2 F 0.1786(4) 0.8065(3) -0.2875(3) 0.0603(11) Uani 1 1 d . . . . .
F7 F 0.1362(4) 0.7627(5) 0.0705(4) 0.0850(15) Uani 1 1 d . . . . .
C7 C 0.6289(6) 0.5486(5) -0.2741(4) 0.0374(13) Uani 1 1 d . . . . .
H7 H 0.570956 0.614974 -0.290825 0.045 Uiso 1 1 calc R U . . .
C28 C 0.1844(5) 0.2402(5) -0.2160(5) 0.0367(13) Uani 1 1 d . . . . .
H28 H 0.255993 0.227110 -0.163260 0.044 Uiso 1 1 calc R U . . .
F9 F 0.1730(3) 0.6883(4) 0.2279(3) 0.0624(11) Uani 1 1 d . . . . .
C48 C 0.8182(5) 0.8914(5) 0.1600(5) 0.0342(13) Uani 1 1 d . . . . .
H48 H 0.834277 0.829722 0.109206 0.041 Uiso 1 1 calc R U . . .
N3 N 0.6170(4) 0.4917(4) 0.2134(3) 0.0257(9) Uani 1 1 d . . . . .
O4 O 0.3559(3) 0.4296(3) -0.1326(3) 0.0301(8) Uani 1 1 d . . . . .
C30 C 0.0997(6) 0.1429(5) -0.2593(5) 0.0412(15) Uani 1 1 d . . . . .
H30 H 0.114188 0.065232 -0.235726 0.049 Uiso 1 1 calc R U . . .
O3 O 0.4298(3) 0.6756(3) -0.1168(3) 0.0298(8) Uani 1 1 d . . . . .
C9 C 0.7852(5) 0.5394(4) -0.1315(4) 0.0281(11) Uani 1 1 d . . . . .
C17 C 0.5552(5) 0.4771(5) 0.3173(4) 0.0288(12) Uani 1 1 d . . . . .
H17 H 0.467292 0.437127 0.298162 0.035 Uiso 1 1 calc R U . . .
F3 F 0.3859(4) 0.8517(3) -0.2686(3) 0.0496(9) Uani 1 1 d . . . . .
C50 C 0.9205(6) 0.9745(6) 0.2060(5) 0.0417(14) Uani 1 1 d . . . . .
H50 H 1.003546 0.970017 0.184704 0.050 Uiso 1 1 calc R U . . .
C39 C 0.6028(5) 0.0035(4) -0.0794(4) 0.0313(12) Uani 1 1 d . . . . .
H39 H 0.514591 -0.018696 -0.079071 0.038 Uiso 1 1 calc R U . . .
C47 C 0.6947(5) 0.8994(4) 0.1884(4) 0.0238(11) Uani 1 1 d . . . . .
C37 C 0.6497(5) 0.1223(4) -0.0454(4) 0.0251(11) Uani 1 1 d . . . . .
N2 N 0.7775(4) 0.5034(3) 0.0569(3) 0.0231(9) Uani 1 1 d . . . . .
F5 F 0.3130(6) 0.1125(4) 0.2131(6) 0.124(3) Uani 1 1 d . . . . .
C10 C 0.8566(5) 0.5154(4) -0.0211(4) 0.0269(11) Uani 1 1 d . . . . .
C40 C 0.8654(5) 0.0673(5) -0.0791(5) 0.0395(14) Uani 1 1 d . . . . .
H40 H 0.954196 0.087091 -0.079498 0.047 Uiso 1 1 calc R U . . .
N1 N 0.6609(4) 0.5424(4) -0.1522(3) 0.0279(9) Uani 1 1 d . . . . .
C33 C 0.2789(6) 0.2117(5) 0.1648(6) 0.0469(16) Uani 1 1 d . . . . .
C26 C 0.2346(6) 0.5792(5) -0.2213(5) 0.0306(14) Uani 1 1 d . . . . .
H26 H 0.157461 0.594835 -0.266494 0.037 Uiso 1 1 calc R U . . .
O1 O 0.8572(4) 0.5506(3) -0.2163(3) 0.0378(9) Uani 1 1 d . . . . .
C15 C 0.7341(6) 0.4562(5) 0.2343(4) 0.0249(13) Uani 1 1 d . . . . .
C6 C 0.5622(7) 0.4290(6) -0.3258(5) 0.0402(16) Uani 1 1 d . . . . .
C18 C 0.5464(7) 0.6002(6) 0.3777(5) 0.0322(15) Uani 1 1 d . . . . .
C24 C 0.2905(5) 0.8028(5) -0.2174(5) 0.0336(13) Uani 1 1 d . . . . .
F6 F 0.1663(5) 0.1892(6) 0.1031(4) 0.099(2) Uani 1 1 d . . . . .
C34 C 0.3838(5) 0.2630(5) 0.0966(4) 0.0297(12) Uani 1 1 d . . . . .
C14 C 0.8301(5) 0.4690(4) 0.1569(4) 0.0258(11) Uani 1 1 d . . . . .
C41 C 0.6840(6) -0.0809(5) -0.1133(5) 0.0364(13) Uani 1 1 d . . . . .
H41 H 0.651180 -0.159046 -0.138140 0.044 Uiso 1 1 calc R U . . .
C11 C 0.9904(5) 0.4988(5) -0.0020(5) 0.0339(13) Uani 1 1 d . . . . .
H11 H 1.043008 0.510393 -0.057643 0.041 Uiso 1 1 calc R U . . .
C19 C 0.6571(8) 0.6728(6) 0.4112(6) 0.0475(17) Uani 1 1 d . . . . .
H19 H 0.737491 0.648636 0.393822 0.057 Uiso 1 1 calc R U . . .
C44 C 0.3572(5) 0.7349(5) 0.1344(5) 0.0323(12) Uani 1 1 d . . . . .
O5 O 0.3836(3) 0.3758(3) 0.0915(3) 0.0282(8) Uani 1 1 d . . . . .
C42 C 0.8147(5) -0.0482(5) -0.1100(5) 0.0307(12) Uani 1 1 d . . . . .
C38 C 0.7850(5) 0.1531(4) -0.0478(4) 0.0334(13) Uani 1 1 d . . . . .
H38 H 0.818664 0.232146 -0.027892 0.040 Uiso 1 1 calc R U . . .
C32 C -0.0064(6) 0.1620(5) -0.3378(5) 0.0398(14) Uani 1 1 d . . . . .
C25 C 0.3207(5) 0.6756(5) -0.1805(4) 0.0277(11) Uani 1 1 d . . . . .
F8 F 0.2209(4) 0.8742(4) 0.2173(6) 0.112(2) Uani 1 1 d . . . . .
C49 C 0.6717(5) 0.9919(5) 0.2650(5) 0.0383(14) Uani 1 1 d . . . . .
H49 H 0.587837 0.998861 0.284113 0.046 Uiso 1 1 calc R U . . .
C01J C 0.2580(5) 0.4579(4) -0.1976(4) 0.0253(11) Uani 1 1 d . . . . .
C13 C 0.9618(5) 0.4477(5) 0.1827(5) 0.0344(13) Uani 1 1 d . . . . .
H13 H 0.995152 0.422573 0.252596 0.041 Uiso 1 1 calc R U . . .
C1 C 0.4483(11) 0.2105(10) -0.4272(7) 0.080(3) Uani 1 1 d . . . . .
H1 H 0.411415 0.137354 -0.462173 0.096 Uiso 1 1 calc R U . . .
O6 O 0.5955(3) 0.3248(3) -0.0238(3) 0.0263(8) Uani 1 1 d . . . . .
C51 C 0.7734(5) 1.0741(5) 0.3133(5) 0.0416(14) Uani 1 1 d . . . . .
H51 H 0.758336 1.135466 0.364913 0.050 Uiso 1 1 calc R U . . .
C36 C 0.5652(5) 0.2164(4) -0.0071(4) 0.0257(11) Uani 1 1 d . . . . .
C21 C 0.6507(11) 0.7819(7) 0.4707(8) 0.059(3) Uani 1 1 d . . . . .
H21 H 0.726122 0.832800 0.489710 0.071 Uiso 1 1 calc R U . . .
C52 C 0.8960(5) 1.0628(5) 0.2833(4) 0.0317(12) Uani 1 1 d . . . . .
C22 C 0.4241(9) 0.7444(8) 0.4672(7) 0.074(2) Uani 1 1 d . . . . .
H22 H 0.343870 0.768340 0.485169 0.089 Uiso 1 1 calc R U . . .
C35 C 0.4602(5) 0.1801(5) 0.0500(5) 0.0361(13) Uani 1 1 d . . . . .
H35 H 0.441877 0.097585 0.056505 0.043 Uiso 1 1 calc R U . . .
C4 C 0.6206(7) 0.3209(6) -0.3056(5) 0.0521(17) Uani 1 1 d . . . . .
H4 H 0.699687 0.321296 -0.258253 0.062 Uiso 1 1 calc R U . . .
C46 C 0.5880(5) 0.8057(4) 0.1390(4) 0.0258(11) Uani 1 1 d . . . . .
C12 C 1.0428(5) 0.4648(5) 0.1014(5) 0.0392(14) Uani 1 1 d . . . . .
H12 H 1.132077 0.453172 0.116873 0.047 Uiso 1 1 calc R U . . .
C29 C 0.0594(6) 0.3737(5) -0.3302(5) 0.0391(14) Uani 1 1 d . . . . .
H29 H 0.045978 0.451036 -0.355095 0.047 Uiso 1 1 calc R U . . .
C3 C 0.3875(9) 0.3162(12) -0.4482(8) 0.074(3) Uani 1 1 d . . . . .
H3 H 0.308692 0.314723 -0.496169 0.088 Uiso 1 1 calc R U . . .
C20 C 0.4305(7) 0.6361(6) 0.4051(6) 0.0516(17) Uani 1 1 d . . . . .
H20 H 0.354267 0.587570 0.381981 0.062 Uiso 1 1 calc R U . . .
C2 C 0.5626(9) 0.2119(7) -0.3551(6) 0.070(2) Uani 1 1 d . . . . .
H2 H 0.601596 0.139450 -0.339234 0.084 Uiso 1 1 calc R U . . .
C43 C 0.2224(6) 0.7663(5) 0.1628(7) 0.0509(18) Uani 1 1 d . . . . .
C23 C 0.5359(10) 0.8156(7) 0.5017(7) 0.073(2) Uani 1 1 d . . . . .
H23 H 0.533148 0.886586 0.546092 0.088 Uiso 1 1 calc R U . . .
C27 C 0.1648(5) 0.3565(5) -0.2496(4) 0.0268(11) Uani 1 1 d . . . . .
C31 C -0.0264(6) 0.2769(6) -0.3740(5) 0.0462(17) Uani 1 1 d . . . . .
H31 H -0.097249 0.289413 -0.427726 0.055 Uiso 1 1 calc R U . . .
C8 C 0.7628(6) 0.5789(6) -0.3102(5) 0.0448(15) Uani 1 1 d . . . . .
H8A H 0.774044 0.530004 -0.376797 0.054 Uiso 1 1 calc R U . . .
H8B H 0.772294 0.664171 -0.325229 0.054 Uiso 1 1 calc R U . . .
C16 C 0.6471(6) 0.3914(5) 0.3805(4) 0.0386(14) Uani 1 1 d . . . . .
H16A H 0.661209 0.413976 0.459885 0.046 Uiso 1 1 calc R U . . .
H16B H 0.611517 0.307901 0.369060 0.046 Uiso 1 1 calc R U . . .
C45 C 0.4574(5) 0.8230(4) 0.1579(4) 0.0323(12) Uani 1 1 d . . . . .
H45 H 0.438535 0.898377 0.187908 0.039 Uiso 1 1 calc R U . . .
C5 C 0.4459(8) 0.4286(9) -0.3961(6) 0.051(2) Uani 1 1 d . . . . .
H5 H 0.405421 0.500922 -0.409705 0.061 Uiso 1 1 calc R U . . .
C54 C 0.0374(11) 0.6941(14) 0.4667(8) 0.111(4) Uani 1 1 d . . . . .
C53 C 0.0429(13) 0.8214(13) 0.4461(10) 0.133(5) Uani 1 1 d . . . . .
H53A H 0.121346 0.841884 0.414865 0.200 Uiso 1 1 calc R U . . .
H53B H 0.043284 0.868555 0.515050 0.200 Uiso 1 1 calc R U . . .
H53C H -0.032417 0.838679 0.394586 0.200 Uiso 1 1 calc R U . . .
N4 N 0.0368(16) 0.5999(13) 0.4828(11) 0.213(9) Uani 1 1 d . . . . .

loop_
_atom_site_aniso_label
_atom_site_aniso_U_11
_atom_site_aniso_U_22
_atom_site_aniso_U_33
_atom_site_aniso_U_23
_atom_site_aniso_U_13
_atom_site_aniso_U_12
Eu01 0.02022(10) 0.02110(10) 0.02134(11) 0.00138(7) 0.00318(8) 0.00163(7)
Cl2 0.0557(10) 0.0378(8) 0.0805(12) -0.0026(8) 0.0218(10) 0.0192(7)
Cl1 0.0690(11) 0.0514(10) 0.0618(11) -0.0137(8) -0.0089(9) -0.0230(9)
Cl3 0.0425(8) 0.0501(9) 0.0547(9) -0.0083(7) 0.0081(7) -0.0202(7)
O8 0.0275(18) 0.0203(17) 0.0318(19) -0.0009(14) 0.0075(16) 0.0020(14)
F4 0.068(3) 0.060(2) 0.061(2) 0.001(2) 0.038(2) -0.012(2)
F1 0.055(2) 0.0341(18) 0.056(2) -0.0024(16) 0.0078(18) 0.0119(15)
O7 0.0296(19) 0.0234(19) 0.042(2) 0.0004(16) 0.0089(17) 0.0011(15)
O2 0.044(2) 0.037(2) 0.027(2) 0.0080(16) 0.0003(17) 0.0103(17)
F2 0.055(2) 0.041(2) 0.076(3) 0.0093(18) -0.030(2) 0.0102(17)
F7 0.033(2) 0.101(4) 0.125(4) 0.049(3) 0.004(2) 0.020(2)
C7 0.052(4) 0.040(3) 0.023(3) 0.008(2) 0.005(3) 0.012(3)
C28 0.034(3) 0.035(3) 0.038(3) -0.003(2) -0.003(3) 0.000(2)
F9 0.042(2) 0.068(2) 0.081(3) -0.019(2) 0.033(2) -0.0073(19)
C48 0.027(3) 0.035(3) 0.041(3) -0.006(2) 0.009(2) 0.003(2)
N3 0.029(2) 0.032(2) 0.017(2) -0.0003(17) 0.0043(18) 0.0010(18)
O4 0.0263(19) 0.0286(19) 0.034(2) 0.0038(15) -0.0030(16) 0.0016(15)
C30 0.049(4) 0.029(3) 0.045(4) 0.002(3) 0.003(3) 0.002(3)
O3 0.0275(19) 0.0266(18) 0.034(2) 0.0060(15) -0.0015(17) 0.0021(15)
C9 0.035(3) 0.023(3) 0.029(3) -0.005(2) 0.017(2) 0.000(2)
C17 0.034(3) 0.034(3) 0.018(3) 0.003(2) 0.007(2) -0.003(2)
F3 0.059(2) 0.0394(19) 0.054(2) 0.0171(16) 0.0172(18) 0.0025(17)
C50 0.028(3) 0.050(4) 0.049(4) -0.002(3) 0.015(3) -0.003(3)
C39 0.030(3) 0.028(3) 0.036(3) 0.002(2) 0.006(2) -0.001(2)
C47 0.027(3) 0.018(2) 0.027(3) 0.0048(19) 0.004(2) 0.001(2)
C37 0.025(3) 0.023(3) 0.027(3) 0.004(2) 0.003(2) 0.003(2)
N2 0.021(2) 0.023(2) 0.026(2) -0.0004(16) 0.0045(18) 0.0008(16)
F5 0.143(5) 0.067(3) 0.206(7) 0.083(4) 0.136(5) 0.052(3)
C10 0.027(3) 0.019(2) 0.035(3) -0.007(2) 0.008(2) -0.001(2)
C40 0.029(3) 0.036(3) 0.055(4) -0.004(3) 0.012(3) 0.002(2)
N1 0.034(3) 0.027(2) 0.025(2) 0.0045(17) 0.0085(19) 0.0051(18)
C33 0.051(4) 0.024(3) 0.071(4) 0.007(3) 0.029(3) 0.000(3)
C26 0.026(3) 0.031(3) 0.032(3) 0.000(2) -0.008(3) 0.002(3)
O1 0.046(2) 0.037(2) 0.034(2) 0.0024(17) 0.0198(18) -0.0019(18)
C15 0.026(3) 0.024(3) 0.022(3) -0.001(2) -0.005(3) -0.001(3)
C6 0.044(4) 0.060(4) 0.019(3) 0.003(3) 0.015(3) -0.001(3)
C18 0.037(4) 0.039(3) 0.022(4) 0.008(3) 0.006(3) 0.006(3)
C24 0.030(3) 0.031(3) 0.038(3) 0.005(2) -0.002(3) 0.004(2)
F6 0.055(3) 0.154(5) 0.083(3) -0.034(3) 0.029(3) -0.060(3)
C34 0.026(3) 0.033(3) 0.031(3) 0.006(2) 0.005(2) 0.001(2)
C14 0.028(3) 0.024(3) 0.025(3) -0.002(2) 0.002(2) 0.006(2)
C41 0.050(4) 0.024(3) 0.036(3) -0.001(2) 0.011(3) 0.001(3)
C11 0.030(3) 0.031(3) 0.041(3) -0.007(3) 0.013(3) -0.003(2)
C19 0.053(4) 0.042(4) 0.048(4) -0.008(3) 0.007(4) 0.008(3)
C44 0.026(3) 0.028(3) 0.045(3) 0.004(2) 0.010(2) 0.005(2)
O5 0.0287(19) 0.0228(19) 0.0340(19) 0.0030(14) 0.0083(15) 0.0001(14)
C42 0.030(3) 0.029(3) 0.034(3) 0.005(2) 0.006(2) 0.010(2)
C38 0.039(3) 0.019(3) 0.039(3) -0.003(2) -0.001(3) -0.001(2)
C32 0.041(3) 0.037(3) 0.039(3) -0.008(3) 0.004(3) -0.006(3)
C25 0.026(3) 0.031(3) 0.027(3) 0.002(2) 0.006(2) 0.004(2)
F8 0.046(2) 0.048(2) 0.247(7) -0.048(3) 0.065(3) -0.004(2)
C49 0.031(3) 0.034(3) 0.051(3) -0.010(3) 0.012(3) 0.007(2)
C01J 0.020(2) 0.028(3) 0.028(3) -0.001(2) 0.005(2) 0.004(2)
C13 0.028(3) 0.035(3) 0.040(3) 0.005(2) 0.001(2) 0.005(2)
C1 0.094(7) 0.084(7) 0.055(6) -0.024(5) 0.016(5) -0.032(6)
O6 0.0262(18) 0.0254(19) 0.0278(18) 0.0008(14) 0.0069(15) -0.0007(14)
C51 0.035(3) 0.034(3) 0.054(4) -0.011(3) 0.005(3) 0.003(2)
C36 0.025(3) 0.023(3) 0.028(3) 0.000(2) 0.001(2) -0.001(2)
C21 0.077(6) 0.038(5) 0.060(5) -0.010(4) 0.006(5) 0.003(4)
C52 0.032(3) 0.028(3) 0.034(3) 0.003(2) 0.004(2) -0.007(2)
C22 0.074(5) 0.073(5) 0.083(6) -0.002(5) 0.031(5) 0.030(5)
C35 0.037(3) 0.021(3) 0.054(4) 0.006(2) 0.016(3) -0.001(2)
C4 0.066(4) 0.048(4) 0.039(4) -0.003(3) 0.003(3) -0.001(3)
C46 0.022(3) 0.025(3) 0.031(3) 0.008(2) 0.003(2) 0.002(2)
C12 0.023(3) 0.036(3) 0.058(4) -0.003(3) 0.004(3) 0.003(2)
C29 0.045(3) 0.034(3) 0.036(3) -0.006(2) 0.000(3) 0.003(3)
C3 0.042(5) 0.132(10) 0.044(5) -0.002(6) 0.009(4) -0.019(6)
C20 0.040(4) 0.057(4) 0.059(5) 0.001(3) 0.008(4) 0.012(3)
C2 0.103(6) 0.052(4) 0.053(4) -0.009(3) 0.011(4) -0.011(4)
C43 0.030(3) 0.023(3) 0.099(5) -0.006(3) 0.014(4) 0.004(2)
C23 0.121(8) 0.046(4) 0.057(5) -0.007(4) 0.025(5) 0.026(5)
C27 0.024(3) 0.031(3) 0.026(3) -0.002(2) 0.005(2) 0.004(2)
C31 0.036(3) 0.054(4) 0.042(4) -0.008(3) -0.012(3) -0.003(3)
C8 0.057(4) 0.052(4) 0.026(3) 0.005(3) 0.012(3) -0.007(3)
C16 0.058(4) 0.035(3) 0.025(3) 0.001(2) 0.015(3) 0.007(3)
C45 0.032(3) 0.022(3) 0.044(3) -0.004(2) 0.011(2) 0.005(2)
C5 0.040(5) 0.081(6) 0.031(4) 0.000(4) 0.006(4) 0.004(4)
C54 0.106(8) 0.148(11) 0.072(7) 0.054(7) -0.025(6) -0.008(8)
C53 0.152(11) 0.163(13) 0.107(9) 0.040(9) 0.055(9) 0.087(10)
N4 0.284(17) 0.161(12) 0.156(11) 0.103(9) -0.101(11) -0.089(12)

loop_
_atom_type_symbol
_atom_type_description
_atom_type_scat_dispersion_real
_atom_type_scat_dispersion_imag
_atom_type_scat_source
C C 0.0033 0.0016 'International Tables Vol C Tables 4.2.6.8 and 6.1.1.4'
H H 0.0000 0.0000 'International Tables Vol C Tables 4.2.6.8 and 6.1.1.4'
Cl Cl 0.1484 0.1585 'International Tables Vol C Tables 4.2.6.8 and 6.1.1.4'
Eu Eu -0.1578 3.6682 'International Tables Vol C Tables 4.2.6.8 and 6.1.1.4'
F F 0.0171 0.0103 'International Tables Vol C Tables 4.2.6.8 and 6.1.1.4'
N N 0.0061 0.0033 'International Tables Vol C Tables 4.2.6.8 and 6.1.1.4'
O O 0.0106 0.0060 'International Tables Vol C Tables 4.2.6.8 and 6.1.1.4'

loop_
_geom_angle_atom_site_label_1
_geom_angle_atom_site_label_2
_geom_angle_atom_site_label_3
_geom_angle
_geom_angle_site_symmetry_1
_geom_angle_site_symmetry_3
_geom_angle_publ_flag
O7 Eu01 O4 92.62(12) . . ?
O7 Eu01 O6 141.50(11) . . ?
O4 Eu01 O6 76.32(11) . . ?
O7 Eu01 O8 73.59(11) . . ?
O4 Eu01 O8 144.57(11) . . ?
O6 Eu01 O8 133.78(11) . . ?
O7 Eu01 O3 72.99(12) . . ?
O4 Eu01 O3 70.30(11) . . ?
O6 Eu01 O3 133.05(12) . . ?
O8 Eu01 O3 74.44(11) . . ?
O7 Eu01 O5 70.51(11) . . ?
O4 Eu01 O5 70.86(11) . . ?
O6 Eu01 O5 71.02(11) . . ?
O8 Eu01 O5 129.99(11) . . ?
O3 Eu01 O5 124.25(11) . . ?
O7 Eu01 N3 82.36(13) . . ?
O4 Eu01 N3 138.61(12) . . ?
O6 Eu01 N3 82.44(12) . . ?
O8 Eu01 N3 73.02(12) . . ?
O3 Eu01 N3 143.52(12) . . ?
O5 Eu01 N3 68.76(11) . . ?
O7 Eu01 N1 142.42(12) . . ?
O4 Eu01 N1 84.94(13) . . ?
O6 Eu01 N1 74.18(12) . . ?
O8 Eu01 N1 86.93(12) . . ?
O3 Eu01 N1 70.92(13) . . ?
O5 Eu01 N1 141.26(12) . . ?
N3 Eu01 N1 122.77(13) . . ?
O7 Eu01 N2 134.11(12) . . ?
O4 Eu01 N2 133.00(12) . . ?
O6 Eu01 N2 63.76(11) . . ?
O8 Eu01 N2 70.09(11) . . ?
O3 Eu01 N2 121.07(11) . . ?
O5 Eu01 N2 114.63(11) . . ?
N3 Eu01 N2 60.97(12) . . ?
N1 Eu01 N2 61.81(12) . . ?
C46 O8 Eu01 135.1(3) . . ?
C44 O7 Eu01 131.3(3) . . ?
C15 O2 C16 104.8(4) . . ?
N1 C7 C8 102.8(4) . . ?
N1 C7 C6 110.2(5) . . ?
C8 C7 C6 114.3(5) . . ?
N1 C7 H7 109.8 . . ?
C8 C7 H7 109.8 . . ?
C6 C7 H7 109.8 . . ?
C27 C28 C30 121.4(5) . . ?
C27 C28 H28 119.3 . . ?
C30 C28 H28 119.3 . . ?
C47 C48 C50 121.1(5) . . ?
C47 C48 H48 119.5 . . ?
C50 C48 H48 119.5 . . ?
C15 N3 C17 106.5(4) . . ?
C15 N3 Eu01 119.7(3) . . ?
C17 N3 Eu01 132.1(3) . . ?
C01J O4 Eu01 138.9(3) . . ?
C28 C30 C32 119.4(6) . . ?
C28 C30 H30 120.3 . . ?
C32 C30 H30 120.3 . . ?
C25 O3 Eu01 130.5(3) . . ?
N1 C9 O1 118.9(5) . . ?
N1 C9 C10 123.9(5) . . ?
O1 C9 C10 117.0(4) . . ?
N3 C17 C18 110.5(4) . . ?
N3 C17 C16 101.7(4) . . ?
C18 C17 C16 115.0(4) . . ?
N3 C17 H17 109.8 . . ?
C18 C17 H17 109.8 . . ?
C16 C17 H17 109.8 . . ?
C52 C50 C48 118.7(5) . . ?
C52 C50 H50 120.6 . . ?
C48 C50 H50 120.6 . . ?
C41 C39 C37 121.3(5) . . ?
C41 C39 H39 119.4 . . ?
C37 C39 H39 119.4 . . ?
C48 C47 C49 119.0(4) . . ?
C48 C47 C46 119.3(4) . . ?
C49 C47 C46 121.7(5) . . ?
C39 C37 C38 117.7(5) . . ?
C39 C37 C36 123.0(4) . . ?
C38 C37 C36 119.3(4) . . ?
C14 N2 C10 117.7(4) . . ?
C14 N2 Eu01 120.9(3) . . ?
C10 N2 Eu01 121.0(3) . . ?
N2 C10 C11 123.3(5) . . ?
N2 C10 C9 112.9(4) . . ?
C11 C10 C9 123.6(5) . . ?
C38 C40 C42 119.4(5) . . ?
C38 C40 H40 120.3 . . ?
C42 C40 H40 120.3 . . ?
C9 N1 C7 106.5(4) . . ?
C9 N1 Eu01 120.2(3) . . ?
C7 N1 Eu01 133.2(3) . . ?
F5 C33 F6 108.5(6) . . ?
F5 C33 F4 105.6(6) . . ?
F6 C33 F4 105.9(6) . . ?
F5 C33 C34 112.7(5) . . ?
F6 C33 C34 111.7(6) . . ?
F4 C33 C34 112.0(5) . . ?
C25 C26 C01J 122.9(5) . . ?
C25 C26 H26 118.6 . . ?
C01J C26 H26 118.6 . . ?
C9 O1 C8 104.3(4) . . ?
N3 C15 O2 118.1(5) . . ?
N3 C15 C14 122.6(5) . . ?
O2 C15 C14 119.3(5) . . ?
C4 C6 C5 119.7(7) . . ?
C4 C6 C7 120.3(6) . . ?
C5 C6 C7 120.0(7) . . ?
C20 C18 C19 118.9(7) . . ?
C20 C18 C17 120.9(6) . . ?
C19 C18 C17 120.1(6) . . ?
F3 C24 F2 106.7(4) . . ?
F3 C24 F1 106.2(4) . . ?
F2 C24 F1 106.1(5) . . ?
F3 C24 C25 111.8(5) . . ?
F2 C24 C25 114.0(4) . . ?
F1 C24 C25 111.5(4) . . ?
O5 C34 C35 130.2(5) . . ?
O5 C34 C33 112.7(5) . . ?
C35 C34 C33 117.1(5) . . ?
N2 C14 C13 122.9(5) . . ?
N2 C14 C15 112.9(4) . . ?
C13 C14 C15 124.2(5) . . ?
C39 C41 C42 118.8(5) . . ?
C39 C41 H41 120.6 . . ?
C42 C41 H41 120.6 . . ?
C12 C11 C10 118.0(5) . . ?
C12 C11 H11 121.0 . . ?
C10 C11 H11 121.0 . . ?
C21 C19 C18 120.5(8) . . ?
C21 C19 H19 119.8 . . ?
C18 C19 H19 119.8 . . ?
O7 C44 C45 129.7(5) . . ?
O7 C44 C43 112.7(4) . . ?
C45 C44 C43 117.5(5) . . ?
C34 O5 Eu01 133.3(3) . . ?
C40 C42 C41 122.3(5) . . ?
C40 C42 Cl2 118.8(4) . . ?
C41 C42 Cl2 118.9(4) . . ?
C40 C38 C37 120.3(4) . . ?
C40 C38 H38 119.8 . . ?
C37 C38 H38 119.8 . . ?
C31 C32 C30 120.1(5) . . ?
C31 C32 Cl1 119.5(4) . . ?
C30 C32 Cl1 120.4(5) . . ?
O3 C25 C26 129.2(5) . . ?
O3 C25 C24 112.0(4) . . ?
C26 C25 C24 118.8(4) . . ?
C47 C49 C51 120.6(5) . . ?
C47 C49 H49 119.7 . . ?
C51 C49 H49 119.7 . . ?
O4 C01J C26 122.6(4) . . ?
O4 C01J C27 116.9(4) . . ?
C26 C01J C27 120.4(4) . . ?
C12 C13 C14 118.2(5) . . ?
C12 C13 H13 120.9 . . ?
C14 C13 H13 120.9 . . ?
C3 C1 C2 120.4(8) . . ?
C3 C1 H1 119.8 . . ?
C2 C1 H1 119.8 . . ?
C36 O6 Eu01 138.9(3) . . ?
C52 C51 C49 118.7(5) . . ?
C52 C51 H51 120.6 . . ?
C49 C51 H51 120.6 . . ?
O6 C36 C35 124.0(5) . . ?
O6 C36 C37 117.1(4) . . ?
C35 C36 C37 118.8(4) . . ?
C23 C21 C19 120.6(9) . . ?
C23 C21 H21 119.7 . . ?
C19 C21 H21 119.7 . . ?
C51 C52 C50 121.9(5) . . ?
C51 C52 Cl3 118.6(4) . . ?
C50 C52 Cl3 119.6(5) . . ?
C23 C22 C20 119.7(8) . . ?
C23 C22 H22 120.1 . . ?
C20 C22 H22 120.1 . . ?
C34 C35 C36 122.3(5) . . ?
C34 C35 H35 118.8 . . ?
C36 C35 H35 118.8 . . ?
C6 C4 C2 120.7(7) . . ?
C6 C4 H4 119.6 . . ?
C2 C4 H4 119.6 . . ?
O8 C46 C45 124.5(4) . . ?
O8 C46 C47 116.7(4) . . ?
C45 C46 C47 118.7(4) . . ?
C13 C12 C11 119.7(5) . . ?
C13 C12 H12 120.1 . . ?
C11 C12 H12 120.1 . . ?
C27 C29 C31 120.6(5) . . ?
C27 C29 H29 119.7 . . ?
C31 C29 H29 119.7 . . ?
C1 C3 C5 119.6(8) . . ?
C1 C3 H3 120.2 . . ?
C5 C3 H3 120.2 . . ?
C18 C20 C22 120.9(7) . . ?
C18 C20 H20 119.5 . . ?
C22 C20 H20 119.5 . . ?
C1 C2 C4 120.2(8) . . ?
C1 C2 H2 119.9 . . ?
C4 C2 H2 119.9 . . ?
F9 C43 F8 104.4(6) . . ?
F9 C43 F7 105.3(5) . . ?
F8 C43 F7 108.8(6) . . ?
F9 C43 C44 113.3(5) . . ?
F8 C43 C44 114.3(5) . . ?
F7 C43 C44 110.1(6) . . ?
C21 C23 C22 119.3(7) . . ?
C21 C23 H23 120.3 . . ?
C22 C23 H23 120.3 . . ?
C28 C27 C29 118.5(5) . . ?
C28 C27 C01J 118.6(4) . . ?
C29 C27 C01J 122.9(5) . . ?
C32 C31 C29 119.9(5) . . ?
C32 C31 H31 120.1 . . ?
C29 C31 H31 120.1 . . ?
O1 C8 C7 104.6(4) . . ?
O1 C8 H8A 110.8 . . ?
C7 C8 H8A 110.8 . . ?
O1 C8 H8B 110.8 . . ?
C7 C8 H8B 110.8 . . ?
H8A C8 H8B 108.9 . . ?
O2 C16 C17 104.1(4) . . ?
O2 C16 H16A 110.9 . . ?
C17 C16 H16A 110.9 . . ?
O2 C16 H16B 110.9 . . ?
C17 C16 H16B 110.9 . . ?
H16A C16 H16B 109.0 . . ?
C44 C45 C46 123.7(5) . . ?
C44 C45 H45 118.2 . . ?
C46 C45 H45 118.2 . . ?
C6 C5 C3 119.3(9) . . ?
C6 C5 H5 120.3 . . ?
C3 C5 H5 120.3 . . ?
N4 C54 C53 178.1(15) . . ?
C54 C53 H53A 109.5 . . ?
C54 C53 H53B 109.5 . . ?
H53A C53 H53B 109.5 . . ?
C54 C53 H53C 109.5 . . ?
H53A C53 H53C 109.5 . . ?
H53B C53 H53C 109.5 . . ?

loop_
_geom_bond_atom_site_label_1
_geom_bond_atom_site_label_2
_geom_bond_distance
_geom_bond_site_symmetry_2
_geom_bond_publ_flag
Eu01 O7 2.370(4) . ?
Eu01 O4 2.374(3) . ?
Eu01 O6 2.406(3) . ?
Eu01 O8 2.415(3) . ?
Eu01 O3 2.440(3) . ?
Eu01 O5 2.436(3) . ?
Eu01 N3 2.604(4) . ?
Eu01 N1 2.603(4) . ?
Eu01 N2 2.683(4) . ?
Cl2 C42 1.758(6) . ?
Cl1 C32 1.727(5) . ?
Cl3 C52 1.742(5) . ?
O8 C46 1.246(6) . ?
F4 C33 1.314(7) . ?
F1 C24 1.339(6) . ?
O7 C44 1.269(6) . ?
O2 C15 1.346(6) . ?
O2 C16 1.459(7) . ?
F2 C24 1.339(6) . ?
F7 C43 1.327(8) . ?
C7 N1 1.474(6) . ?
C7 C8 1.530(8) . ?
C7 C6 1.520(8) . ?
C7 H7 0.9800 . ?
C28 C27 1.382(8) . ?
C28 C30 1.382(7) . ?
C28 H28 0.9300 . ?
F9 C43 1.325(8) . ?
C48 C47 1.369(7) . ?
C48 C50 1.396(7) . ?
C48 H48 0.9300 . ?
N3 C15 1.284(7) . ?
N3 C17 1.498(6) . ?
O4 C01J 1.254(6) . ?
C30 C32 1.379(8) . ?
C30 H30 0.9300 . ?
O3 C25 1.273(6) . ?
C9 N1 1.273(7) . ?
C9 O1 1.353(6) . ?
C9 C10 1.478(7) . ?
C17 C18 1.521(8) . ?
C17 C16 1.531(8) . ?
C17 H17 0.9800 . ?
F3 C24 1.338(6) . ?
C50 C52 1.372(8) . ?
C50 H50 0.9300 . ?
C39 C41 1.365(8) . ?
C39 C37 1.396(7) . ?
C39 H39 0.9300 . ?
C47 C49 1.394(7) . ?
C47 C46 1.509(6) . ?
C37 C38 1.422(7) . ?
C37 C36 1.483(7) . ?
N2 C14 1.339(6) . ?
N2 C10 1.337(6) . ?
F5 C33 1.310(7) . ?
C10 C11 1.389(7) . ?
C40 C38 1.361(8) . ?
C40 C42 1.366(7) . ?
C40 H40 0.9300 . ?
C33 F6 1.295(8) . ?
C33 C34 1.550(8) . ?
C26 C25 1.376(7) . ?
C26 C01J 1.410(8) . ?
C26 H26 0.9300 . ?
O1 C8 1.450(7) . ?
C15 C14 1.459(8) . ?
C6 C4 1.380(10) . ?
C6 C5 1.371(9) . ?
C18 C20 1.354(10) . ?
C18 C19 1.362(9) . ?
C24 C25 1.530(8) . ?
C34 O5 1.250(6) . ?
C34 C35 1.383(8) . ?
C14 C13 1.385(7) . ?
C41 C42 1.371(8) . ?
C41 H41 0.9300 . ?
C11 C12 1.372(8) . ?
C11 H11 0.9300 . ?
C19 C21 1.380(10) . ?
C19 H19 0.9300 . ?
C44 C45 1.372(7) . ?
C44 C43 1.527(8) . ?
C38 H38 0.9300 . ?
C32 C31 1.379(9) . ?
F8 C43 1.333(7) . ?
C49 C51 1.394(7) . ?
C49 H49 0.9300 . ?
C01J C27 1.491(6) . ?
C13 C12 1.389(8) . ?
C13 H13 0.9300 . ?
C1 C3 1.370(14) . ?
C1 C2 1.365(12) . ?
C1 H1 0.9300 . ?
O6 C36 1.256(6) . ?
C51 C52 1.371(8) . ?
C51 H51 0.9300 . ?
C36 C35 1.413(7) . ?
C21 C23 1.352(13) . ?
C21 H21 0.9300 . ?
C22 C23 1.365(11) . ?
C22 C20 1.387(10) . ?
C22 H22 0.9300 . ?
C35 H35 0.9300 . ?
C4 C2 1.385(9) . ?
C4 H4 0.9300 . ?
C46 C45 1.415(7) . ?
C12 H12 0.9300 . ?
C29 C27 1.385(7) . ?
C29 C31 1.386(8) . ?
C29 H29 0.9300 . ?
C3 C5 1.428(13) . ?
C3 H3 0.9300 . ?
C20 H20 0.9300 . ?
C2 H2 0.9300 . ?
C23 H23 0.9300 . ?
C31 H31 0.9300 . ?
C8 H8A 0.9700 . ?
C8 H8B 0.9700 . ?
C16 H16A 0.9700 . ?
C16 H16B 0.9700 . ?
C45 H45 0.9300 . ?
C5 H5 0.9300 . ?
C54 N4 1.067(16) . ?
C54 C53 1.440(16) . ?
C53 H53A 0.9600 . ?
C53 H53B 0.9600 . ?
C53 H53C 0.9600 . ?
